data_4036795
loop_
_publ_author_name
'Bedford, Robin B.'
'Brenner, Peter B.'
'Durrant, Steven J.'
'Gallagher, Timothy'
'M\'endez-G\'alvez, Carolina'
'Montgomery, Michelle'

_publ_section_title
;
 Palladium-Catalyzed Ortho-Arylation of Carbamate-Protected Estrogens.
;
_journal_issue 9
_journal_name_full 'The Journal of organic chemistry'
_journal_page_first 3473
_journal_page_last 3478
_journal_paper_doi 10.1021/acs.joc.6b00532
_journal_volume 81
_journal_year 2016
_chemical_absolute_configuration unk
_chemical_formula_moiety 'C29 H34 Br N O3'
_chemical_formula_sum 'C29 H34 Br N O3'
_chemical_formula_weight 524.50
_space_group_crystal_system orthorhombic
_space_group_IT_number 19
_space_group_name_Hall 'P 2ac 2ab'
_space_group_name_H-M_alt 'P 21 21 21'
_symmetry_Int_Tables_number 19
_atom_sites_solution_primary direct
_audit_creation_date 2016-03-10
_audit_creation_method
;
Olex2 1.2
(compiled 2016.02.19 svn.r3266 for OlexSys, GUI svn.r5155)
;
_cell_angle_alpha 90
_cell_angle_beta 90
_cell_angle_gamma 90
_cell_formula_units_Z 4
_cell_length_a 6.8209(1)
_cell_length_b 17.0464(3)
_cell_length_c 21.4158(4)
_cell_measurement_reflns_used 9903
_cell_measurement_temperature 100(2)
_cell_measurement_theta_max 26.87
_cell_measurement_theta_min 2.25
_cell_volume 2490.05(7)
_computing_cell_refinement 'Bruker SMART'
_computing_data_collection 'Bruker SMART'
_computing_data_reduction 'Bruker SAINT'
_computing_molecular_graphics 'Olex2 (Dolomanov et al., 2009)'
_computing_publication_material 'Olex2 (Dolomanov et al., 2009)'
_computing_structure_refinement 'olex2.refine (Bourhis et al., 2015)'
_computing_structure_solution 'ShelXS (Sheldrick, 2008)'
_diffrn_ambient_temperature 100.02
_diffrn_measured_fraction_theta_full 0.9996
_diffrn_measured_fraction_theta_max 0.9988
_diffrn_measurement_device_type 'CCD area detector'
_diffrn_measurement_method 'phi and omega scans'
_diffrn_radiation_monochromator graphite
_diffrn_radiation_type 'Mo K\a'
_diffrn_radiation_wavelength 0.71073
_diffrn_reflns_av_R_equivalents 0.0448
_diffrn_reflns_av_unetI/netI 0.0334
_diffrn_reflns_limit_h_max 8
_diffrn_reflns_limit_h_min -8
_diffrn_reflns_limit_k_max 21
_diffrn_reflns_limit_k_min -22
_diffrn_reflns_limit_l_max 27
_diffrn_reflns_limit_l_min -27
_diffrn_reflns_number 44333
_diffrn_reflns_theta_full 26.0000
_diffrn_reflns_theta_max 27.61
_diffrn_reflns_theta_min 2.25
_exptl_absorpt_coefficient_mu 1.682
_exptl_absorpt_correction_T_max 0.7456
_exptl_absorpt_correction_T_min 0.6544
_exptl_absorpt_correction_type multi-scan
_exptl_absorpt_process_details
;
SADABS-2012/1 (Bruker,2012) was used for absorption correction.
wR2(int) was 0.0669 before and 0.0571 after correction.
The Ratio of minimum to maximum transmission is 0.8777.
The \l/2 correction factor is 0.0015.
;
_exptl_crystal_colour colourless
_exptl_crystal_colour_primary colourless
_exptl_crystal_density_diffrn 1.3990
_exptl_crystal_description block
_exptl_crystal_F_000 1095.3286
_exptl_crystal_size_max 0.2
_exptl_crystal_size_mid 0.15
_exptl_crystal_size_min 0.12
_refine_diff_density_max 0.3617
_refine_diff_density_min -0.2436
_refine_diff_density_rms 0.0596
_refine_ls_abs_structure_details 'Flack, H. D. (1983). Acta Cryst. A39, 876-881.'
_refine_ls_abs_structure_Flack 0.023(6)
_refine_ls_d_res_high 0.7667
_refine_ls_d_res_low 9.0674
_refine_ls_goodness_of_fit_ref 1.0345
_refine_ls_hydrogen_treatment mixed
_refine_ls_matrix_type full
_refine_ls_number_constraints 54
_refine_ls_number_parameters 309
_refine_ls_number_reflns 5772
_refine_ls_number_restraints 0
_refine_ls_restrained_S_all 1.0345
_refine_ls_R_factor_all 0.0316
_refine_ls_R_factor_gt 0.0268
_refine_ls_shift/su_max 0.0010
_refine_ls_shift/su_mean 0.0002
_refine_ls_structure_factor_coef Fsqd
_refine_ls_weighting_details 'w=1/[\s^2^(Fo^2^)+(0.0346P)^2^+0.1953P] where P=(Fo^2^+2Fc^2^)/3'
_refine_ls_weighting_scheme calc
_refine_ls_wR_factor_gt 0.0620
_refine_ls_wR_factor_ref 0.0635
_reflns_Friedel_coverage 0.998
_reflns_limit_h_max 8
_reflns_limit_h_min -8
_reflns_limit_k_max 22
_reflns_limit_k_min -22
_reflns_limit_l_max 27
_reflns_limit_l_min -27
_reflns_number_gt 5319
_reflns_number_total 5772
_reflns_threshold_expression I>=2u(I)
_cod_data_source_file jo6b00532_si_001.cif
_cod_data_source_block test
_cod_original_sg_symbol_Hall ' P 2ac 2ab'
_cod_database_code 4036795
_olex2_refinement_description
;
1. Fixed Uiso
 At 1.2 times of:
  All C(H) groups, All C(H,H) groups
 At 1.5 times of:
  All C(H,H,H) groups
2.a Ternary CH refined with riding coordinates:
 C22(H22), C23(H23), C18(H18)
2.b Secondary CH2 refined with riding coordinates:
 C19(H19a,H19b), C16(H16a,H16b), C20(H20a,H20b), C26(H26a,H26b), C28(H28a,
 H28b), C32(H32a,H32b), C30(H30a,H30b), C31(H31a,H31b)
2.c Aromatic/amide H refined with riding coordinates:
 C5(H5), C2(H2), C9(H9), C3(H3), C12(H12), C6(H6)
2.d Idealised Me refined as rotating group:
 C34(H34a,H34b,H34c), C27(H27a,H27b,H27c), C24(H24a,H24b,H24c)
;
_olex2_submission_special_instructions 'No special instructions were received'

loop_
_space_group_symop_id
_space_group_symop_operation_xyz
1 x,y,z
2 x+1/2,-y+1/2,-z
3 -x,y+1/2,-z+1/2
4 -x+1/2,-y,z+1/2

loop_
_atom_site_label
_atom_site_type_symbol
_atom_site_fract_x
_atom_site_fract_y
_atom_site_fract_z
_atom_site_U_iso_or_equiv
_atom_site_adp_type
_atom_site_occupancy
_atom_site_refinement_flags_posn
Br1 Br 0.26885(3) 0.407748(10) 0.078494(9) 0.02441(6) Uani 1.000000 .
N2 N 0.2526(2) 0.71362(8) 0.36674(6) 0.0163(3) Uani 1.000000 .
C19 C 1.1171(3) 0.79516(11) 0.07647(10) 0.0180(4) Uani 1.000000 .
H19a H 1.0918(3) 0.73816(11) 0.07280(10) 0.0216(4) Uiso 1.000000 R
H19b H 1.0139(3) 0.82308(11) 0.05275(10) 0.0216(4) Uiso 1.000000 R
C14 C 0.4300(3) 0.71786(11) 0.33964(9) 0.0146(4) Uani 1.000000 .
C16 C 0.0666(3) 0.71300(12) 0.33252(10) 0.0185(4) Uani 1.000000 .
H16a H -0.0373(3) 0.73595(12) 0.35913(10) 0.0222(5) Uiso 1.000000 R
H16b H 0.0792(3) 0.74609(12) 0.29474(10) 0.0222(5) Uiso 1.000000 R
C11 C 0.9127(3) 0.79750(10) 0.17749(8) 0.0133(4) Uani 1.000000 .
C4 C 0.5508(3) 0.62826(11) 0.17265(8) 0.0141(4) Uani 1.000000 .
C22 C 1.1607(2) 0.90625(11) 0.15549(8) 0.0133(3) Uani 1.000000 .
H22 H 1.0658(2) 0.93990(11) 0.13205(8) 0.0159(4) Uiso 1.000000 R
C23 C 1.3644(3) 0.91837(11) 0.12849(8) 0.0146(4) Uani 1.000000 .
H23 H 1.4505(3) 0.87875(11) 0.14929(8) 0.0175(4) Uiso 1.000000 R
C5 C 0.6628(3) 0.56204(11) 0.15985(9) 0.0164(4) Uani 1.000000 .
H5 H 0.7988(3) 0.56259(11) 0.16930(9) 0.0197(5) Uiso 1.000000 R
C21 C 1.3721(3) 0.89973(11) 0.05826(8) 0.0174(4) Uani 1.000000 .
C2 C 0.2665(3) 0.55885(10) 0.13360(8) 0.0192(4) Uani 1.000000 .
H2 H 0.1303(3) 0.55764(10) 0.12443(8) 0.0230(4) Uiso 1.000000 R
C7 C 0.6467(3) 0.70218(10) 0.19348(8) 0.0137(4) Uani 1.000000 .
C9 C 0.6707(3) 0.81806(11) 0.25806(8) 0.0143(4) Uani 1.000000 .
H9 H 0.6178(3) 0.84941(11) 0.29065(8) 0.0172(4) Uiso 1.000000 R
C18 C 1.1052(3) 0.81916(10) 0.14556(8) 0.0132(4) Uani 1.000000 .
H18 H 1.2089(3) 0.78806(10) 0.16738(8) 0.0159(4) Uiso 1.000000 R
C3 C 0.3489(3) 0.62448(11) 0.16112(9) 0.0178(4) Uani 1.000000 .
H3 H 0.2675(3) 0.66748(11) 0.17233(9) 0.0213(5) Uiso 1.000000 R
C8 C 0.5798(3) 0.74835(11) 0.24249(8) 0.0141(4) Uani 1.000000 .
C12 C 0.8132(3) 0.72868(10) 0.16183(8) 0.0137(4) Uani 1.000000 .
H12 H 0.8612(3) 0.69829(10) 0.12793(8) 0.0164(4) Uiso 1.000000 R
C10 C 0.8383(3) 0.84319(10) 0.22691(8) 0.0141(4) Uani 1.000000 .
C1 C 0.3829(3) 0.49538(10) 0.11960(8) 0.0157(4) Uani 1.000000 .
C20 C 1.3184(3) 0.81398(11) 0.04761(9) 0.0199(4) Uani 1.000000 .
H20a H 1.4196(3) 0.77989(11) 0.06666(9) 0.0238(5) Uiso 1.000000 R
H20b H 1.3150(3) 0.80301(11) 0.00223(9) 0.0238(5) Uiso 1.000000 R
C6 C 0.5807(3) 0.49484(11) 0.13352(9) 0.0187(4) Uani 1.000000 .
H6 H 0.6587(3) 0.44984(11) 0.12536(9) 0.0224(5) Uiso 1.000000 R
O3 O 0.5872(2) 0.71552(8) 0.36574(6) 0.0192(3) Uani 1.000000 .
C26 C 0.2450(3) 0.70452(10) 0.43466(8) 0.0188(4) Uani 1.000000 .
H26a H 0.1299(3) 0.67201(10) 0.44582(8) 0.0225(4) Uiso 1.000000 R
H26b H 0.3641(3) 0.67653(10) 0.44888(8) 0.0225(4) Uiso 1.000000 R
O4 O 1.6871(2) 0.89384(9) 0.00432(7) 0.0299(4) Uani 1.000000 .
C34 C 1.2445(3) 0.95426(12) 0.01787(9) 0.0265(4) Uani 1.000000 .
H34a H 1.1057(4) 0.9448(6) 0.0271(5) 0.0398(7) Uiso 1.000000 GR
H34b H 1.2769(16) 1.00903(12) 0.0272(5) 0.0398(7) Uiso 1.000000 GR
H34c H 1.2695(16) 0.9436(6) -0.02639(9) 0.0398(7) Uiso 1.000000 GR
C27 C 0.2312(3) 0.78272(11) 0.46839(9) 0.0265(4) Uani 1.000000 .
H27a H 0.1184(15) 0.8122(4) 0.4525(6) 0.0398(7) Uiso 1.000000 GR
H27b H 0.215(2) 0.77356(11) 0.51326(13) 0.0398(7) Uiso 1.000000 GR
H27c H 0.3514(11) 0.8129(4) 0.4612(6) 0.0398(7) Uiso 1.000000 GR
C33 C 1.5828(3) 0.92207(11) 0.04386(9) 0.0204(4) Uani 1.000000 .
C28 C 0.9355(3) 0.91838(11) 0.24739(9) 0.0176(4) Uani 1.000000 .
H28a H 0.8587(3) 0.96334(11) 0.23134(9) 0.0211(5) Uiso 1.000000 R
H28b H 0.9338(3) 0.92105(11) 0.29357(9) 0.0211(5) Uiso 1.000000 R
C32 C 1.6436(3) 0.98723(12) 0.08943(10) 0.0245(5) Uani 1.000000 .
H32a H 1.7638(3) 0.97214(12) 0.11240(10) 0.0294(6) Uiso 1.000000 R
H32b H 1.6690(3) 1.03675(12) 0.06668(10) 0.0294(6) Uiso 1.000000 R
C30 C 1.1473(3) 0.92599(11) 0.22475(8) 0.0167(4) Uani 1.000000 .
H30a H 1.2324(3) 0.88996(11) 0.24886(8) 0.0201(5) Uiso 1.000000 R
H30b H 1.1941(3) 0.98025(11) 0.23180(8) 0.0201(5) Uiso 1.000000 R
C24 C 0.0070(3) 0.63054(12) 0.31335(11) 0.0251(5) Uani 1.000000 .
H24a H 0.1051(12) 0.6090(4) 0.2846(6) 0.0376(7) Uiso 1.000000 GR
H24b H -0.002(2) 0.5972(2) 0.35051(13) 0.0376(7) Uiso 1.000000 GR
H24c H -0.1209(11) 0.63227(16) 0.2925(6) 0.0376(7) Uiso 1.000000 GR
C31 C 1.4705(3) 0.99713(12) 0.13466(10) 0.0217(4) Uani 1.000000 .
H31a H 1.3849(3) 1.04124(12) 0.12198(10) 0.0260(5) Uiso 1.000000 R
H31b H 1.5165(3) 1.00592(12) 0.17794(10) 0.0260(5) Uiso 1.000000 R
O5 O 0.41114(19) 0.72472(8) 0.27518(6) 0.0163(3) Uani 1.000000 .

loop_
_atom_site_aniso_label
_atom_site_aniso_U_11
_atom_site_aniso_U_22
_atom_site_aniso_U_33
_atom_site_aniso_U_12
_atom_site_aniso_U_13
_atom_site_aniso_U_23
Br1 0.03620(12) 0.01898(9) 0.01806(9) -0.00650(9) -0.00056(9) -0.00424(7)
N2 0.0121(7) 0.0252(7) 0.0117(7) 0.0002(7) 0.0006(7) 0.0023(6)
C19 0.0156(9) 0.0238(9) 0.0146(9) -0.0034(7) 0.0046(9) -0.0040(8)
C14 0.0178(10) 0.0126(9) 0.0135(9) -0.0004(8) 0.0002(8) -0.0009(8)
C16 0.0116(9) 0.0248(11) 0.0191(10) 0.0023(8) 0.0000(8) 0.0046(8)
C11 0.0143(9) 0.0159(9) 0.0099(8) 0.0008(7) -0.0008(7) 0.0021(7)
C4 0.0170(9) 0.0173(9) 0.0080(8) -0.0029(7) 0.0026(7) 0.0036(7)
C22 0.0139(8) 0.0136(8) 0.0123(8) 0.0003(8) 0.0003(6) -0.0005(8)
C23 0.0129(8) 0.0157(9) 0.0151(9) 0.0018(7) -0.0019(7) 0.0027(8)
C5 0.0166(9) 0.0182(9) 0.0144(9) -0.0011(7) 0.0012(8) 0.0015(7)
C21 0.0154(9) 0.0231(10) 0.0136(9) 0.0008(8) 0.0017(7) 0.0037(8)
C2 0.0183(9) 0.0209(8) 0.0183(9) -0.0008(9) -0.0027(9) 0.0017(7)
C7 0.0159(9) 0.0144(9) 0.0108(8) 0.0018(7) -0.0017(7) 0.0029(7)
C9 0.0154(9) 0.0185(9) 0.0091(8) 0.0035(7) 0.0007(7) -0.0019(7)
C18 0.0141(9) 0.0146(9) 0.0111(9) -0.0008(7) 0.0014(7) -0.0002(7)
C3 0.0184(9) 0.0173(9) 0.0177(9) 0.0008(7) -0.0013(8) -0.0000(8)
C8 0.0109(8) 0.0203(9) 0.0112(9) -0.0012(7) -0.0008(7) 0.0047(7)
C12 0.0164(9) 0.0140(8) 0.0106(8) 0.0008(7) 0.0014(7) -0.0018(7)
C10 0.0167(9) 0.0142(8) 0.0115(9) 0.0017(7) 0.0002(7) 0.0018(7)
C1 0.0249(10) 0.0135(8) 0.0086(8) -0.0075(8) 0.0015(7) -0.0001(7)
C20 0.0197(10) 0.0249(10) 0.0149(9) -0.0029(8) 0.0055(8) -0.0037(8)
C6 0.0238(10) 0.0168(9) 0.0156(9) 0.0017(8) 0.0045(8) 0.0015(7)
O3 0.0140(7) 0.0274(7) 0.0161(7) -0.0007(6) -0.0009(6) 0.0016(6)
C26 0.0162(9) 0.0265(9) 0.0137(8) -0.0003(8) 0.0031(8) 0.0050(7)
O4 0.0251(8) 0.0366(9) 0.0279(8) -0.0023(7) 0.0134(7) -0.0002(6)
C34 0.0230(10) 0.0379(11) 0.0186(9) 0.0011(11) -0.0030(10) 0.0115(8)
C27 0.0278(11) 0.0326(10) 0.0192(9) 0.0033(10) 0.0046(10) -0.0016(8)
C33 0.0189(9) 0.0221(10) 0.0201(10) -0.0003(8) 0.0020(8) 0.0072(8)
C28 0.0202(9) 0.0185(9) 0.0140(9) -0.0013(8) 0.0042(7) -0.0040(7)
C32 0.0173(9) 0.0277(10) 0.0286(12) -0.0051(8) 0.0021(9) 0.0034(9)
C30 0.0177(9) 0.0174(9) 0.0150(9) -0.0030(7) 0.0023(8) -0.0036(7)
C24 0.0181(10) 0.0259(10) 0.0311(12) -0.0016(9) -0.0031(9) -0.0015(9)
C31 0.0203(10) 0.0212(10) 0.0236(11) -0.0037(8) 0.0021(9) -0.0014(8)
O5 0.0126(6) 0.0251(7) 0.0113(6) -0.0018(6) 0.0020(5) -0.0002(5)

loop_
_atom_type_symbol
_atom_type_scat_dispersion_real
_atom_type_scat_dispersion_imag
_atom_type_scat_Cromer_Mann_a1
_atom_type_scat_Cromer_Mann_a2
_atom_type_scat_Cromer_Mann_a3
_atom_type_scat_Cromer_Mann_a4
_atom_type_scat_Cromer_Mann_b1
_atom_type_scat_Cromer_Mann_b2
_atom_type_scat_Cromer_Mann_b3
_atom_type_scat_Cromer_Mann_b4
_atom_type_scat_Cromer_Mann_c
_atom_type_scat_source
_atom_type_scat_dispersion_source
H 0.00000 0.00000 0.49300 0.32291 0.14019 0.04081 10.51090 26.12570 3.14236 57.79970 0.0030380000826 'International Tables Volume C Table 6.1.1.4 (pp. 500-502)' 'Henke, Gullikson and Davis, At. Data and Nucl. Data Tables, 1993, 54, 2'
C 0.00347 0.00161 2.31000 1.02000 1.58860 0.86500 20.84390 10.20750 0.56870 51.65120 0.215599998832 'International Tables Volume C Table 6.1.1.4 (pp. 500-502)' 'Henke, Gullikson and Davis, At. Data and Nucl. Data Tables, 1993, 54, 2'
Br -0.28346 2.55990 17.17890 5.23580 5.63770 3.98510 2.17230 16.57960 0.26090 41.43280 2.95569992065 'International Tables Volume C Table 6.1.1.4 (pp. 500-502)' 'Henke, Gullikson and Davis, At. Data and Nucl. Data Tables, 1993, 54, 2'
O 0.01158 0.00611 3.04850 2.28680 1.54630 0.86700 13.27710 5.70110 0.32390 32.90890 0.250800013542 'International Tables Volume C Table 6.1.1.4 (pp. 500-502)' 'Henke, Gullikson and Davis, At. Data and Nucl. Data Tables, 1993, 54, 2'
N 0.00653 0.00323 12.21260 3.13220 2.01250 1.16630 0.00570 9.89330 28.99750 0.58260 -11.5290002823 'International Tables Volume C Table 6.1.1.4 (pp. 500-502)' 'Henke, Gullikson and Davis, At. Data and Nucl. Data Tables, 1993, 54, 2'

loop_
_geom_angle_atom_site_label_1
_geom_angle_atom_site_label_2
_geom_angle_atom_site_label_3
_geom_angle
C16 N2 C14 124.34(14)
C26 N2 C14 117.84(17)
C26 N2 C16 117.73(16)
C20 C19 C18 112.22(15)
O3 C14 N2 126.64(18)
O5 C14 N2 110.46(16)
O5 C14 O3 122.90(17)
C24 C16 N2 111.93(16)
C12 C11 C18 120.93(16)
C10 C11 C18 120.86(16)
C10 C11 C12 118.03(16)
C7 C4 C5 120.36(16)
C3 C4 C5 117.91(17)
C3 C4 C7 121.58(17)
C18 C22 C23 107.59(15)
C30 C22 C23 113.28(15)
C30 C22 C18 109.33(15)
C21 C23 C22 112.04(15)
C31 C23 C22 121.26(17)
C31 C23 C21 104.45(15)
C6 C5 C4 121.76(18)
C20 C21 C23 109.66(15)
C34 C21 C23 113.91(16)
C34 C21 C20 111.05(16)
C33 C21 C23 100.32(15)
C33 C21 C20 115.94(16)
C33 C21 C34 105.64(16)
C1 C2 C3 119.66(19)
C8 C7 C4 124.19(17)
C12 C7 C4 119.03(16)
C12 C7 C8 116.77(16)
C10 C9 C8 121.20(17)
C11 C18 C19 114.36(15)
C22 C18 C19 112.00(14)
C22 C18 C11 112.42(14)
C2 C3 C4 120.75(18)
C9 C8 C7 121.50(17)
O5 C8 C7 118.88(16)
O5 C8 C9 119.58(16)
C7 C12 C11 123.37(16)
C9 C10 C11 119.09(17)
C28 C10 C11 122.00(16)
C28 C10 C9 118.91(16)
C2 C1 Br1 118.90(15)
C6 C1 Br1 119.63(14)
C6 C1 C2 121.45(17)
C21 C20 C19 110.72(15)
C1 C6 C5 118.30(18)
C27 C26 N2 112.44(14)
O4 C33 C21 126.93(19)
C32 C33 C21 107.93(16)
C32 C33 O4 125.14(18)
C30 C28 C10 113.28(15)
C31 C32 C33 105.82(16)
C28 C30 C22 110.27(15)
C32 C31 C23 102.27(16)
C8 O5 C14 116.27(14)

loop_
_geom_bond_atom_site_label_1
_geom_bond_atom_site_label_2
_geom_bond_distance
Br1 C1 1.9004(18)
N2 C14 1.344(2)
N2 C16 1.465(2)
N2 C26 1.464(2)
C19 C18 1.537(3)
C19 C20 1.540(3)
C14 O3 1.210(2)
C14 O5 1.391(2)
C16 C24 1.520(3)
C11 C18 1.525(3)
C11 C12 1.396(2)
C11 C10 1.409(3)
C4 C5 1.390(3)
C4 C7 1.488(3)
C4 C3 1.401(3)
C22 C23 1.519(2)
C22 C18 1.547(2)
C22 C30 1.524(2)
C23 C21 1.538(3)
C23 C31 1.531(3)
C5 C6 1.394(3)
C21 C20 1.524(3)
C21 C34 1.540(3)
C21 C33 1.519(3)
C2 C3 1.384(3)
C2 C1 1.375(3)
C7 C8 1.389(3)
C7 C12 1.398(2)
C9 C8 1.381(3)
C9 C10 1.391(3)
C8 O5 1.406(2)
C10 C28 1.508(3)
C1 C6 1.381(3)
C26 C27 1.519(3)
O4 C33 1.206(2)
C33 C32 1.536(3)
C28 C30 1.529(3)
C32 C31 1.536(3)
